data_4349790
loop_
_publ_author_name
'Yao, Ru-Xin'
'Fu, Huan-Huan'
'Yu, Bo'
'Zhang, Xian-Ming'

_publ_section_title
;
 Chiral metal--organic frameworks constructed from four-fold helical chain
 SBUs for enantioselective recognition of \a-hydroxy/amino acids
;
_journal_issue 1
_journal_name_full 'Inorganic Chemistry Frontiers'
_journal_page_first 153
_journal_paper_doi 10.1039/C7QI00615B
_journal_volume 5
_journal_year 2018
_chemical_formula_moiety '0.25(C68 H24 Ni8 O40)'
_chemical_formula_sum 'C17 H6 Ni2 O10'
_chemical_formula_weight 487.64
_space_group_crystal_system tetragonal
_space_group_IT_number 98
_space_group_name_Hall 'I 4bw 2bw'
_space_group_name_H-M_alt 'I 41 2 2'
_atom_sites_solution_hydrogens geom
_audit_creation_date 2017-07-14
_audit_creation_method
;
Olex2 1.2
(compiled 2017.03.28 svn.r3405 for OlexSys, GUI svn.r5337)
;
_audit_update_record
;
2017-08-01 deposited with the CCDC.
2017-11-09 downloaded from the CCDC.
;
_cell_angle_alpha 90
_cell_angle_beta 90
_cell_angle_gamma 90
_cell_formula_units_Z 4
_cell_length_a 15.25380(10)
_cell_length_b 15.25380(10)
_cell_length_c 12.1148(2)
_cell_measurement_reflns_used 3140
_cell_measurement_temperature 293(2)
_cell_measurement_theta_max 51.948
_cell_measurement_theta_min 6.854
_cell_volume 2818.85(5)
_computing_molecular_graphics 'Olex2 (Dolomanov et al., 2009)'
_computing_publication_material 'Olex2 (Dolomanov et al., 2009)'
_computing_structure_refinement 'ShelXL (Sheldrick, 2015)'
_diffrn_ambient_temperature 293(2)
_diffrn_measured_fraction_theta_full 0.996
_diffrn_measured_fraction_theta_max 0.996
_diffrn_measurement_device_type 'multiwire proportional'
_diffrn_measurement_method 'phi and omega scans'
_diffrn_radiation_monochromator graphite
_diffrn_radiation_type MoK\a
_diffrn_radiation_wavelength 0.71073
_diffrn_reflns_av_R_equivalents 0.0306
_diffrn_reflns_av_unetI/netI 0.0375
_diffrn_reflns_Laue_measured_fraction_full 0.996
_diffrn_reflns_Laue_measured_fraction_max 0.996
_diffrn_reflns_limit_h_max 17
_diffrn_reflns_limit_h_min -16
_diffrn_reflns_limit_k_max 9
_diffrn_reflns_limit_k_min -18
_diffrn_reflns_limit_l_max 14
_diffrn_reflns_limit_l_min -8
_diffrn_reflns_number 3140
_diffrn_reflns_point_group_measured_fraction_full 0.996
_diffrn_reflns_point_group_measured_fraction_max 0.996
_diffrn_reflns_theta_full 25.242
_diffrn_reflns_theta_max 25.974
_diffrn_reflns_theta_min 3.427
_exptl_absorpt_coefficient_mu 1.371
_exptl_absorpt_correction_type none
_exptl_crystal_colour green
_exptl_crystal_density_diffrn 1.149
_exptl_crystal_description prism
_exptl_crystal_F_000 976
_exptl_crystal_size_max 0.23
_exptl_crystal_size_mid 0.18
_exptl_crystal_size_min 0.09
_platon_squeeze_details
;
;
_refine_diff_density_max 0.366
_refine_diff_density_min -0.303
_refine_diff_density_rms 0.068
_refine_ls_abs_structure_details
;
 Flack x determined using 527 quotients [(I+)-(I-)]/[(I+)+(I-)]
 (Parsons, Flack and Wagner, Acta Cryst. B69 (2013) 249-259).
;
_refine_ls_abs_structure_Flack 0.081(14)
_refine_ls_extinction_method none
_refine_ls_goodness_of_fit_ref 1.167
_refine_ls_hydrogen_treatment constr
_refine_ls_matrix_type full
_refine_ls_number_parameters 71
_refine_ls_number_reflns 1394
_refine_ls_number_restraints 0
_refine_ls_restrained_S_all 1.167
_refine_ls_R_factor_all 0.0291
_refine_ls_R_factor_gt 0.0275
_refine_ls_shift/su_max 0.000
_refine_ls_shift/su_mean 0.000
_refine_ls_structure_factor_coef Fsqd
_refine_ls_weighting_details 'w=1/[\s^2^(Fo^2^)+(0.0381P)^2^+0.1483P] where P=(Fo^2^+2Fc^2^)/3'
_refine_ls_weighting_scheme calc
_refine_ls_wR_factor_gt 0.0749
_refine_ls_wR_factor_ref 0.0757
_reflns_Friedel_coverage 0.694
_reflns_Friedel_fraction_full 0.996
_reflns_Friedel_fraction_max 0.995
_reflns_number_gt 1334
_reflns_number_total 1394
_reflns_threshold_expression 'I > 2\s(I)'
_cod_data_source_file c7qi00615b2.cif
_cod_data_source_block 3
_cod_original_cell_volume 2818.85(6)
_cod_database_code 4349790
_shelx_shelxl_version_number 2014/7
_shelx_space_group_comment
;
The symmetry employed for this shelxl refinement is uniquely defined
by the following loop, which should always be used as a source of
symmetry information in preference to the above space-group names.
They are only intended as comments.
;
_shelx_estimated_absorpt_t_max 0.887
_shelx_estimated_absorpt_t_min 0.743
_olex2_refinement_description
;
1. Fixed Uiso
 At 1.2 times of:
  All C(H) groups
2. Others
 Fixed Sof: C6(0.25)
3.a Aromatic/amide H refined with riding coordinates:
 C5(H5), C3(H3)
;
_olex2_submission_special_instructions 'No special instructions were received'

loop_
_space_group_symop_operation_xyz
'x, y, z'
'-y, x+1/2, z+1/4'
'-x, -y, z'
'y, -x+1/2, z+1/4'
'x, -y+1/2, -z+1/4'
'-x, y+1/2, -z+1/4'
'y, x, -z'
'-y, -x, -z'
'x+1/2, y+1/2, z+1/2'
'-y+1/2, x+1, z+3/4'
'-x+1/2, -y+1/2, z+1/2'
'y+1/2, -x+1, z+3/4'
'x+1/2, -y+1, -z+3/4'
'-x+1/2, y+1, -z+3/4'
'y+1/2, x+1/2, -z+1/2'
'-y+1/2, -x+1/2, -z+1/2'

loop_
_atom_site_label
_atom_site_type_symbol
_atom_site_fract_x
_atom_site_fract_y
_atom_site_fract_z
_atom_site_U_iso_or_equiv
_atom_site_adp_type
_atom_site_occupancy
_atom_site_site_symmetry_order
_atom_site_calc_flag
_atom_site_refinement_flags_posn
_atom_site_refinement_flags_adp
_atom_site_refinement_flags_occupancy
Ni1 Ni 0.18910(2) 0.31090(2) 0.7500 0.01110(19) Uani 1 2 d S T P
O1 O 0.28746(15) 0.40423(15) 0.7503(2) 0.0231(5) Uani 1 1 d . . .
O3 O 0.2500 0.2401(3) 0.8750 0.0485(13) Uani 1 2 d S T P
C4 C 0.5000 0.5000 0.5614(4) 0.0263(11) Uani 1 2 d S T P
C5 C 0.5000 0.5000 0.7933(4) 0.0230(10) Uani 1 2 d S T P
H5 H 0.5000 0.5000 0.8700 0.028 Uiso 1 2 calc RS T P
C2 C 0.4319(2) 0.4598(2) 0.7356(3) 0.0237(10) Uani 1 1 d . . .
C1 C 0.3602(2) 0.4095(2) 0.7961(3) 0.0190(8) Uani 1 1 d . . .
C3 C 0.4312(3) 0.4628(2) 0.6204(3) 0.0281(11) Uani 1 1 d . . .
H3 H 0.3837 0.4394 0.5823 0.034 Uiso 1 1 calc R . .
O2 O 0.38233(19) 0.3780(2) 0.88707(19) 0.0272(6) Uani 1 1 d . . .
C6 C 0.2500 0.1576(8) 0.8750 0.041(3) Uani 0.5 2 d S T P

loop_
_atom_site_aniso_label
_atom_site_aniso_U_11
_atom_site_aniso_U_22
_atom_site_aniso_U_33
_atom_site_aniso_U_23
_atom_site_aniso_U_13
_atom_site_aniso_U_12
Ni1 0.0121(2) 0.0121(2) 0.0091(3) 0.00022(19) 0.00022(19) 0.0002(2)
O1 0.0264(12) 0.0238(12) 0.0190(12) 0.0012(14) -0.0089(13) -0.0114(9)
O3 0.074(4) 0.020(3) 0.051(2) 0.000 -0.051(3) 0.000
C4 0.040(4) 0.028(3) 0.010(2) 0.000 0.000 -0.023(2)
C5 0.023(3) 0.036(4) 0.010(2) 0.000 0.000 -0.014(2)
C2 0.0265(19) 0.030(2) 0.0141(19) 0.0006(15) 0.0051(17) -0.0138(17)
C1 0.0243(19) 0.0220(18) 0.0107(15) -0.0025(15) -0.0006(15) -0.0103(14)
C3 0.031(2) 0.039(2) 0.0142(17) -0.0042(17) -0.0031(18) -0.023(2)
O2 0.0224(15) 0.0479(18) 0.0115(11) 0.0106(14) 0.0005(12) -0.0166(11)
C6 0.041(7) 0.013(6) 0.069(9) 0.000 -0.006(7) 0.000

loop_
_atom_type_symbol
_atom_type_description
_atom_type_scat_dispersion_real
_atom_type_scat_dispersion_imag
_atom_type_scat_source
C C 0.0033 0.0016 'International Tables Vol C Tables 4.2.6.8 and 6.1.1.4'
H H 0.0000 0.0000 'International Tables Vol C Tables 4.2.6.8 and 6.1.1.4'
Ni Ni 0.3393 1.1124 'International Tables Vol C Tables 4.2.6.8 and 6.1.1.4'
O O 0.0106 0.0060 'International Tables Vol C Tables 4.2.6.8 and 6.1.1.4'

loop_
_geom_angle_atom_site_label_1
_geom_angle_atom_site_label_2
_geom_angle_atom_site_label_3
_geom_angle
_geom_angle_site_symmetry_1
_geom_angle_site_symmetry_3
O1 Ni1 O1 176.99(14) 16_556 .
O1 Ni1 O3 91.82(11) . .
O1 Ni1 O3 86.12(12) 16_556 .
O1 Ni1 O3 86.12(12) . 10_544
O1 Ni1 O3 91.82(11) 16_556 10_544
O3 Ni1 O3 93.81(13) 10_544 .
O2 Ni1 O1 92.35(13) 10_544 16_556
O2 Ni1 O1 89.87(13) 14_546 16_556
O2 Ni1 O1 92.35(13) 14_546 .
O2 Ni1 O1 89.87(13) 10_544 .
O2 Ni1 O3 175.36(8) 10_544 .
O2 Ni1 O3 90.62(10) 14_546 .
O2 Ni1 O3 90.62(10) 10_544 10_544
O2 Ni1 O3 175.36(8) 14_546 10_544
O2 Ni1 O2 84.99(13) 14_546 10_544
C1 O1 Ni1 133.9(2) . .
Ni1 O3 Ni1 117.4(2) 4 .
C6 O3 Ni1 121.29(11) . .
C6 O3 Ni1 121.29(11) . 4
C3 C4 C4 120.9(2) 3_665 7_556
C3 C4 C4 120.9(2) . 7_556
C3 C4 C3 118.2(4) 3_665 .
C2 C5 C2 119.8(5) . 3_665
C5 C2 C1 121.0(4) . .
C5 C2 C3 119.5(3) . .
C3 C2 C1 119.4(3) . .
O1 C1 C2 117.3(3) . .
O1 C1 O2 127.6(3) . .
O2 C1 C2 115.1(3) . .
C4 C3 C2 121.4(3) . .
C1 O2 Ni1 130.1(2) . 4

loop_
_geom_bond_atom_site_label_1
_geom_bond_atom_site_label_2
_geom_bond_distance
_geom_bond_site_symmetry_2
Ni1 O1 2.068(2) 16_556
Ni1 O1 2.068(2) .
Ni1 O3 2.079(2) .
Ni1 O3 2.079(2) 10_544
Ni1 O2 2.027(2) 10_544
Ni1 O2 2.027(2) 14_546
O1 C1 1.243(4) .
O3 Ni1 2.079(2) 4
O3 C6 1.259(13) .
C4 C4 1.489(9) 7_556
C4 C3 1.390(4) .
C4 C3 1.390(4) 3_665
C5 C2 1.393(4) 3_665
C5 C2 1.393(4) .
C2 C1 1.524(5) .
C2 C3 1.397(6) .
C1 O2 1.249(4) .
O2 Ni1 2.027(2) 4

loop_
_platon_squeeze_void_nr
_platon_squeeze_void_average_x
_platon_squeeze_void_average_y
_platon_squeeze_void_average_z
_platon_squeeze_void_volume
_platon_squeeze_void_count_electrons
_platon_squeeze_void_content
1 0.250 0.750 -0.020 671 39 ' '
2 0.750 0.250 -0.019 671 39 ' '
